data_4082141
loop_
_publ_author_name
'Smith, Elizabeth J.'
'Johnson, David G.'
'Thatcher, Robert J.'
'Whitwood, Adrian C.'
'Lynam, Jason M.'

_publ_section_title
;
 Mapping the Elimination of Water from Hydroxyvinylidene Complexes of
 Ruthenium(II): Access to Allenylidene and Vinylvinylidene Complexes in a
 Stepwise Fashion
;
_journal_issue 24
_journal_name_full Organometallics
_journal_page_first 7407
_journal_paper_doi 10.1021/om4009247
_journal_volume 32
_journal_year 2013
_chemical_absolute_configuration ad
_chemical_formula_moiety 'B F4, C55 H47 O4 P2 Ru, 1.5(C H2 Cl2)'
_chemical_formula_sum 'C56.5 H50 B Cl3 F4 O4 P2 Ru'
_chemical_formula_weight 1149.13
_chemical_name_systematic
;
 ? 
;
_space_group_crystal_system orthorhombic
_space_group_IT_number 33
_space_group_name_Hall 'P 2c -2n'
_space_group_name_H-M_alt 'P n a 21'
_symmetry_space_group_name_Hall 'P 2c -2n'
_symmetry_space_group_name_H-M 'P n a 21'
_atom_sites_solution_hydrogens geom
_atom_sites_solution_primary direct
_atom_sites_solution_secondary difmap
_audit_creation_date 2013-06-10
_audit_creation_method
;
  Olex2 1.2
  (compiled Apr 23 2013 17:59:47, GUI svn.r4466)
;
_cell_angle_alpha 90.00
_cell_angle_beta 90.00
_cell_angle_gamma 90.00
_cell_formula_units_Z 4
_cell_length_a 21.0188(5)
_cell_length_b 11.7455(4)
_cell_length_c 22.0402(7)
_cell_measurement_reflns_used 9137
_cell_measurement_temperature 110.00(10)
_cell_measurement_theta_max 28.9683
_cell_measurement_theta_min 2.9306
_cell_volume 5441.2(3)
_computing_cell_refinement
;
CrysAlisPro, Agilent Technologies,
Version 1.171.35.15 (release 03-08-2011 CrysAlis171 .NET)
(compiled Aug  3 2011,13:03:54)
;
_computing_data_collection
;
CrysAlisPro, Agilent Technologies,
Version 1.171.35.15 (release 03-08-2011 CrysAlis171 .NET)
(compiled Aug  3 2011,13:03:54)
;
_computing_data_reduction
;
CrysAlisPro, Agilent Technologies,
Version 1.171.35.15 (release 03-08-2011 CrysAlis171 .NET)
(compiled Aug  3 2011,13:03:54)
;
_computing_molecular_graphics
;
O. V. Dolomanov, L. J. Bourhis, R. J. Gildea, J. A. K. Howard and H. Puschmann,
OLEX2: a complete structure solution, refinement and analysis program.
J. Appl. Cryst. (2009). 42, 339-341.
;
_computing_publication_material
;
O. V. Dolomanov, L. J. Bourhis, R. J. Gildea, J. A. K. Howard and H. Puschmann,
OLEX2: a complete structure solution, refinement and analysis program.
J. Appl. Cryst. (2009). 42, 339-341.
;
_computing_structure_refinement
;
SHELXL, G.M. Sheldrick, Acta Cryst.
(2008). A64, 112-122
;
_computing_structure_solution
;
XS, G.M. Sheldrick, Acta Cryst.
(2008). A64, 112-122
;
_diffrn_ambient_temperature 110.00(10)
_diffrn_detector_area_resol_mean 16.1450
_diffrn_measured_fraction_theta_full 0.997
_diffrn_measured_fraction_theta_max 0.873
_diffrn_measurement_details
;
  1 omega  -43.00   53.00   1.0000  120.0000
omega____ theta____ kappa____ phi______ frames
    -      -17.6140   37.0000 -180.0000 96

  2 omega   -2.00   39.00   1.0000  120.0000
omega____ theta____ kappa____ phi______ frames
    -       19.0202   58.0000   15.0000 41

  3 omega   13.00   89.00   1.0000  120.0000
omega____ theta____ kappa____ phi______ frames
    -       19.0202   77.0000   30.0000 76
;
_diffrn_measurement_device_type 'SuperNova, Single source at offset), Eos'
_diffrn_measurement_method '\w scans'
_diffrn_orient_matrix_UB_11 -0.0132701000
_diffrn_orient_matrix_UB_12 0.0337315000
_diffrn_orient_matrix_UB_13 0.0235182000
_diffrn_orient_matrix_UB_21 0.0191004000
_diffrn_orient_matrix_UB_22 0.0466229000
_diffrn_orient_matrix_UB_23 -0.0091929000
_diffrn_orient_matrix_UB_31 -0.0244361000
_diffrn_orient_matrix_UB_32 0.0181741000
_diffrn_orient_matrix_UB_33 -0.0199807000
_diffrn_radiation_monochromator mirror
_diffrn_radiation_type 'Mo K\a'
_diffrn_radiation_wavelength 0.7107
_diffrn_reflns_av_R_equivalents 0.0269
_diffrn_reflns_av_unetI/netI 0.0408
_diffrn_reflns_limit_h_max 26
_diffrn_reflns_limit_h_min -16
_diffrn_reflns_limit_k_max 11
_diffrn_reflns_limit_k_min -14
_diffrn_reflns_limit_l_max 18
_diffrn_reflns_limit_l_min -29
_diffrn_reflns_number 23021
_diffrn_reflns_theta_full 25.00
_diffrn_reflns_theta_max 29.04
_diffrn_reflns_theta_min 3.19
_diffrn_source 'SuperNova (Mo) X-ray Source'
_exptl_absorpt_coefficient_mu 0.553
_exptl_absorpt_correction_T_max 1.00000
_exptl_absorpt_correction_T_min 0.95402
_exptl_absorpt_correction_type multi-scan
_exptl_absorpt_process_details
;
CrysAlisPro, Agilent Technologies,
Version 1.171.35.15 (release 03-08-2011 CrysAlis171 .NET)
(compiled Aug  3 2011,13:03:54)
Empirical absorption correction using spherical harmonics,
 implemented in SCALE3 ABSPACK scaling algorithm.
;
_exptl_crystal_colour green
_exptl_crystal_colour_primary green
_exptl_crystal_density_diffrn 1.403
_exptl_crystal_density_method 'not measured'
_exptl_crystal_description block
_exptl_crystal_F_000 2348
_exptl_crystal_size_max 0.1965
_exptl_crystal_size_mid 0.1423
_exptl_crystal_size_min 0.1033
_refine_diff_density_max 1.299
_refine_diff_density_min -2.061
_refine_diff_density_rms 0.111
_refine_ls_abs_structure_details 'Flack H D (1983), Acta Cryst. A39, 876-881'
_refine_ls_abs_structure_Flack 0.00(4)
_refine_ls_extinction_method none
_refine_ls_goodness_of_fit_ref 1.147
_refine_ls_hydrogen_treatment constr
_refine_ls_matrix_type full
_refine_ls_number_parameters 719
_refine_ls_number_reflns 10726
_refine_ls_number_restraints 126
_refine_ls_restrained_S_all 1.144
_refine_ls_R_factor_all 0.0718
_refine_ls_R_factor_gt 0.0647
_refine_ls_shift/su_max 0.000
_refine_ls_shift/su_mean 0.000
_refine_ls_structure_factor_coef Fsqd
_refine_ls_weighting_details 'calc w=1/[\s^2^(Fo^2^)+(0.0407P)^2^+27.0219P] where P=(Fo^2^+2Fc^2^)/3'
_refine_ls_weighting_scheme calc
_refine_ls_wR_factor_gt 0.1514
_refine_ls_wR_factor_ref 0.1559
_reflns_number_gt 9781
_reflns_number_total 10726
_reflns_threshold_expression >2sigma(I)
_cod_data_source_file om4009247_si_001.cif
_cod_data_source_block '[3a]BF4.(CH2Cl2)1.5'
_cod_original_formula_sum 'C56.50 H50 B Cl3 F4 O4 P2 Ru'
_cod_database_code 4082141
_chemical_oxdiff_formula C55H47O4P2Ru1
_reflns_odcompleteness_completeness 99.68
_reflns_odcompleteness_iscentric 1
_reflns_odcompleteness_theta 26.32
_olex2_refinement_description
;
1. Fixed Uiso
 At 1.2 times of:
  All C(H) groups, All C(H,H) groups
 At 1.5 times of:
  All C(H,H,H) groups
2. Restrained distances
 C56-Cl1 = C56A-Cl1A = C56-Cl2 = C56A-Cl2A
 1.745 with sigma of 0.005
 Cl1-Cl2 = Cl1A-Cl2A
 2.9 with sigma of 0.005
 C5-C6A \\sim C5-C6
 with sigma of 0.02
 C6A-C7A \\sim C6-C7
 with sigma of 0.02
 Cl3-C57 \\sim Cl4-C57
 with sigma of 0.01
 Cl2-C56 \\sim Cl2A-C56 \\sim Cl1A-C56 \\sim Cl1-C56
 with sigma of 0.01
 F4-B1 \\sim F3-B1 \\sim F1-B1 \\sim F2-B1
 with sigma of 0.01
 F4-F3 \\sim F1-F2 \\sim F2-F4 \\sim F3-F1
 with sigma of 0.02
 C8A-C7A \\sim C8-C7
 with sigma of 0.02
 C14-C7 \\sim C14A-C7A
 with sigma of 0.02
3. Uiso/Uaniso restraints and constraints
Uanis(C15A) \\sim Ueq, Uanis(C17A) \\sim Ueq, Uanis(C8A) \\sim Ueq, Uanis(C8) \\sim Ueq, Uanis(C13A) \\sim Ueq, Uanis(C13) \\sim Ueq, Uanis(C12) \\sim Ueq, Uanis(C12A) \\sim Ueq, Uanis(C9A) \\sim Ueq, Uanis(C9) \\sim Ueq, Uanis(C10A) \\sim Ueq, Uanis(C10) \\sim Ueq, Uanis(C11A) \\sim Ueq, Uanis(C11) \\sim Ueq: with sigma of 0.005 and sigma for terminal atoms of 0.01
Uanis(C19) \\sim Ueq, Uanis(C19A) \\sim Ueq: with sigma of 0.01 and sigma for terminal atoms of 0.02
Uanis(C7) = Uanis(C7A)
Uanis(C6) = Uanis(C6A)
Uanis(Cl2) = Uanis(Cl2A)
Uanis(Cl1) = Uanis(Cl1A)
Uanis(C56) = Uanis(C56A)
Uanis(C8) = Uanis(C8A)
Uanis(C13) = Uanis(C13A)
Uanis(C9) = Uanis(C9A)
Uanis(C10) = Uanis(C10A)
Uanis(C12) = Uanis(C12A)
Uanis(C11) = Uanis(C11A)
Uanis(C19) = Uanis(C19A)
4. Others
 Sof(C6A)=Sof(H6A)=Sof(C7A)=Sof(C8A)=Sof(C13A)=Sof(H13A)=Sof(C12A)=Sof(H12A)=
 Sof(C11A)=Sof(H11A)=Sof(C10A)=Sof(H10A)=Sof(C9A)=Sof(H9A)=Sof(C14A)=Sof(C15A)=
 Sof(H15A)=Sof(C16A)=Sof(H16A)=Sof(C17A)=Sof(H17A)=Sof(C18A)=Sof(H18A)=
 Sof(C19A)=Sof(H19A)=1-FVAR(1)
 Sof(C6)=Sof(H6)=Sof(C7)=Sof(C8)=Sof(C9)=Sof(H9)=Sof(C10)=Sof(H10)=Sof(C11)=
 Sof(H11)=Sof(C12)=Sof(H12)=Sof(C13)=Sof(H13)=Sof(C14)=Sof(C15)=Sof(H15)=
 Sof(C16)=Sof(H16)=Sof(C17)=Sof(H17)=Sof(C18)=Sof(H18)=Sof(C19)=Sof(H19)=FVAR(1)
 Sof(C56A)=Sof(H56C)=Sof(H56D)=Sof(Cl1A)=Sof(Cl2A)=1-FVAR(2)
 Sof(C56)=Sof(H56A)=Sof(H56B)=Sof(Cl1)=Sof(Cl2)=FVAR(2)
 Fixed Sof: C57(0.5) H57A(0.5) H57B(0.5) Cl3(0.5) Cl4(0.5)
5.a Secondary CH2 refined with riding coordinates:
 C56(H56A,H56B), C56A(H56C,H56D), C57(H57A,H57B)
5.b Aromatic/amide H refined with riding coordinates:
 C6(H6), C6A(H6A), C13A(H13A), C12A(H12A), C11A(H11A), C10A(H10A), C9A(H9A),
 C9(H9), C10(H10), C11(H11), C12(H12), C13(H13), C15A(H15A), C16A(H16A),
 C17A(H17A), C18A(H18A), C19A(H19A), C15(H15), C16(H16), C17(H17), C18(H18),
 C19(H19), C21(H21), C22(H22), C23(H23), C24(H24), C25(H25), C27(H27), C28(H28),
  C29(H29), C30(H30), C31(H31), C33(H33), C34(H34), C35(H35), C36(H36),
 C37(H37), C39(H39), C40(H40), C41(H41), C42(H42), C43(H43), C45(H45), C46(H46),
  C47(H47), C48(H48), C49(H49), C51(H51), C52(H52), C53(H53), C54(H54), C55(H55)
5.c Fitted hexagon refined as free rotating group:
 C8A(C13A,C12A,C11A,C10A,C9A), C14A(C15A,C16A,C17A,C18A,C19A)
5.d Idealised Me refined as rotating group:
 C2(H2A,H2B,H2C), C4(H4A,H4B,H4C)
;

loop_
_space_group_symop_id
_space_group_symop_operation_xyz
1 'x, y, z'
2 '-x, -y, z+1/2'
3 '-x+1/2, y+1/2, z+1/2'
4 'x+1/2, -y+1/2, z'

loop_
_atom_site_label
_atom_site_type_symbol
_atom_site_fract_x
_atom_site_fract_y
_atom_site_fract_z
_atom_site_U_iso_or_equiv
_atom_site_adp_type
_atom_site_occupancy
_atom_site_symmetry_multiplicity
_atom_site_calc_flag
_atom_site_refinement_flags
_atom_site_disorder_assembly
_atom_site_disorder_group
B1 B 0.3783(3) 0.7382(6) 0.8933(3) 0.052(3) Uani 1 1 d D . .
C1 C 0.2881(3) 0.3279(5) 0.6984(3) 0.0254(14) Uani 1 1 d . A .
C2 C 0.2386(3) 0.2972(7) 0.7440(4) 0.0388(18) Uani 1 1 d . . .
H2A H 0.2402 0.2151 0.7520 0.058 Uiso 1 1 calc R . .
H2B H 0.1964 0.3174 0.7283 0.058 Uiso 1 1 calc R . .
H2C H 0.2465 0.3388 0.7818 0.058 Uiso 1 1 calc R . .
C3 C 0.4733(3) 0.4306(6) 0.5411(3) 0.0272(15) Uani 1 1 d . A .
C4 C 0.5127(4) 0.4523(8) 0.4880(4) 0.046(2) Uani 1 1 d . . .
H4A H 0.5389 0.5201 0.4950 0.069 Uiso 1 1 calc R . .
H4B H 0.4854 0.4647 0.4526 0.069 Uiso 1 1 calc R . .
H4C H 0.5404 0.3866 0.4806 0.069 Uiso 1 1 calc R . .
C5 C 0.4647(3) 0.4261(5) 0.6441(3) 0.0223(14) Uani 1 1 d D . .
C6 C 0.4979(6) 0.4648(11) 0.6987(5) 0.030(4) Uani 0.702(6) 1 d PD A 1
H6 H 0.4735 0.4621 0.7349 0.036 Uiso 0.702(6) 1 calc PR A 1
C6A C 0.4944(13) 0.429(4) 0.7042(10) 0.030(4) Uani 0.298(6) 1 d PD A 2
H6A H 0.4662 0.4163 0.7371 0.036 Uiso 0.298(6) 1 calc PR A 2
C7 C 0.5577(4) 0.5037(8) 0.7052(4) 0.0214(18) Uani 0.702(6) 1 d PD A 1
C7A C 0.5555(8) 0.447(2) 0.7201(8) 0.0214(18) Uani 0.298(6) 1 d PD A 2
C8 C 0.6059(4) 0.5012(8) 0.6556(4) 0.0147(16) Uani 0.702(6) 1 d PDU A 1
C8A C 0.6010(7) 0.4803(14) 0.6718(7) 0.0147(16) Uani 0.298(6) 1 d PGDU A 2
C13A C 0.6411(8) 0.3949(11) 0.6507(8) 0.0184(16) Uani 0.298(6) 1 d PGU A 2
H13A H 0.6408 0.3221 0.6694 0.022 Uiso 0.298(6) 1 calc PR A 2
C12A C 0.6817(8) 0.4162(14) 0.6022(8) 0.031(2) Uani 0.298(6) 1 d PGU A 2
H12A H 0.7091 0.3578 0.5878 0.037 Uiso 0.298(6) 1 calc PR A 2
C11A C 0.6822(9) 0.5227(16) 0.5748(8) 0.035(2) Uani 0.298(6) 1 d PGU A 2
H11A H 0.7099 0.5373 0.5417 0.042 Uiso 0.298(6) 1 calc PR A 2
C10A C 0.6421(9) 0.6081(12) 0.5959(8) 0.033(2) Uani 0.298(6) 1 d PGU A 2
H10A H 0.6424 0.6810 0.5772 0.039 Uiso 0.298(6) 1 calc PR A 2
C9A C 0.6015(8) 0.5869(12) 0.6444(7) 0.0250(16) Uani 0.298(6) 1 d PGU A 2
H9A H 0.5741 0.6452 0.6588 0.030 Uiso 0.298(6) 1 calc PR A 2
C9 C 0.6262(4) 0.6052(7) 0.6308(7) 0.0250(16) Uani 0.702(6) 1 d PU A 1
H9 H 0.6117 0.6752 0.6473 0.030 Uiso 0.702(6) 1 calc PR A 1
C10 C 0.6673(5) 0.6042(9) 0.5825(5) 0.033(2) Uani 0.702(6) 1 d PU A 1
H10 H 0.6796 0.6742 0.5644 0.039 Uiso 0.702(6) 1 calc PR A 1
C11 C 0.6913(6) 0.5033(10) 0.5595(6) 0.035(2) Uani 0.702(6) 1 d PU A 1
H11 H 0.7201 0.5042 0.5263 0.042 Uiso 0.702(6) 1 calc PR A 1
C12 C 0.6728(5) 0.4007(10) 0.5856(5) 0.031(2) Uani 0.702(6) 1 d PU A 1
H12 H 0.6892 0.3311 0.5702 0.037 Uiso 0.702(6) 1 calc PR A 1
C13 C 0.6305(3) 0.3994(7) 0.6339(6) 0.0184(16) Uani 0.702(6) 1 d PU A 1
H13 H 0.6185 0.3293 0.6520 0.022 Uiso 0.702(6) 1 calc PR A 1
C14 C 0.5762(4) 0.5524(7) 0.7642(4) 0.0210(19) Uani 0.702(6) 1 d PD A 1
C14A C 0.5813(7) 0.4323(15) 0.7822(6) 0.027(5) Uani 0.298(6) 1 d PGD A 2
C15A C 0.5564(7) 0.3525(13) 0.8223(7) 0.048(7) Uani 0.298(6) 1 d PGU A 2
H15A H 0.5222 0.3049 0.8101 0.057 Uiso 0.298(6) 1 calc PR A 2
C16A C 0.5817(8) 0.3424(14) 0.8804(7) 0.043(7) Uani 0.298(6) 1 d PG A 2
H16A H 0.5647 0.2879 0.9078 0.051 Uiso 0.298(6) 1 calc PR A 2
C17A C 0.6317(8) 0.4121(17) 0.8983(6) 0.054(8) Uani 0.298(6) 1 d PGU A 2
H17A H 0.6489 0.4052 0.9380 0.065 Uiso 0.298(6) 1 calc PR A 2
C18A C 0.6565(7) 0.4919(17) 0.8582(8) 0.049(8) Uani 0.298(6) 1 d PG A 2
H18A H 0.6907 0.5395 0.8704 0.059 Uiso 0.298(6) 1 calc PR A 2
C19A C 0.6313(8) 0.5020(15) 0.8001(7) 0.030(2) Uani 0.298(6) 1 d PGU A 2
H19A H 0.6483 0.5565 0.7727 0.036 Uiso 0.298(6) 1 calc PR A 2
C15 C 0.5352(4) 0.6182(9) 0.7985(5) 0.032(2) Uani 0.702(6) 1 d P A 1
H15 H 0.4935 0.6317 0.7835 0.038 Uiso 0.702(6) 1 calc PR A 1
C16 C 0.5520(6) 0.6645(12) 0.8529(5) 0.049(3) Uani 0.702(6) 1 d P A 1
H16 H 0.5234 0.7138 0.8735 0.058 Uiso 0.702(6) 1 calc PR A 1
C17 C 0.6106(6) 0.6397(13) 0.8782(7) 0.057(4) Uani 0.702(6) 1 d P A 1
H17 H 0.6211 0.6648 0.9179 0.069 Uiso 0.702(6) 1 calc PR A 1
C18 C 0.6554(5) 0.5745(14) 0.8424(5) 0.048(4) Uani 0.702(6) 1 d P A 1
H18 H 0.6969 0.5598 0.8575 0.058 Uiso 0.702(6) 1 calc PR A 1
C19 C 0.6373(5) 0.5332(10) 0.7852(5) 0.030(2) Uani 0.702(6) 1 d PU A 1
H19 H 0.6668 0.4921 0.7610 0.036 Uiso 0.702(6) 1 calc PR A 1
C20 C 0.3718(3) 0.1244(5) 0.5499(3) 0.0179(12) Uani 1 1 d . A .
C21 C 0.3270(3) 0.1841(5) 0.5177(3) 0.0231(13) Uani 1 1 d . . .
H21 H 0.3125 0.2560 0.5318 0.028 Uiso 1 1 calc R . .
C22 C 0.3027(3) 0.1380(6) 0.4640(3) 0.0307(15) Uani 1 1 d . . .
H22 H 0.2715 0.1784 0.4414 0.037 Uiso 1 1 calc R . .
C23 C 0.3242(4) 0.0341(6) 0.4440(3) 0.0325(16) Uani 1 1 d . . .
H23 H 0.3084 0.0028 0.4072 0.039 Uiso 1 1 calc R . .
C24 C 0.3678(3) -0.0230(7) 0.4767(3) 0.0336(16) Uani 1 1 d . . .
H24 H 0.3817 -0.0952 0.4626 0.040 Uiso 1 1 calc R . .
C25 C 0.3930(3) 0.0190(6) 0.5298(3) 0.0284(14) Uani 1 1 d . . .
H25 H 0.4239 -0.0229 0.5520 0.034 Uiso 1 1 calc R . .
C26 C 0.3664(3) 0.0952(6) 0.6805(3) 0.0256(14) Uani 1 1 d . A .
C27 C 0.3238(3) 0.0080(6) 0.6657(4) 0.0315(15) Uani 1 1 d . . .
H27 H 0.3133 -0.0061 0.6245 0.038 Uiso 1 1 calc R . .
C28 C 0.2968(4) -0.0584(7) 0.7115(4) 0.042(2) Uani 1 1 d . . .
H28 H 0.2670 -0.1160 0.7012 0.050 Uiso 1 1 calc R . .
C29 C 0.3129(4) -0.0412(7) 0.7717(4) 0.046(2) Uani 1 1 d . . .
H29 H 0.2954 -0.0880 0.8026 0.055 Uiso 1 1 calc R . .
C30 C 0.3551(4) 0.0457(8) 0.7861(4) 0.042(2) Uani 1 1 d . . .
H30 H 0.3664 0.0579 0.8273 0.051 Uiso 1 1 calc R . .
C31 C 0.3808(3) 0.1140(6) 0.7422(3) 0.0305(16) Uani 1 1 d . . .
H31 H 0.4085 0.1744 0.7533 0.037 Uiso 1 1 calc R . .
C32 C 0.4867(3) 0.1459(4) 0.6215(4) 0.0232(14) Uani 1 1 d . A .
C33 C 0.5182(3) 0.1146(5) 0.6734(3) 0.0227(13) Uani 1 1 d . . .
H33 H 0.4959 0.1084 0.7108 0.027 Uiso 1 1 calc R . .
C34 C 0.5838(3) 0.0918(6) 0.6708(3) 0.0251(14) Uani 1 1 d . . .
H34 H 0.6064 0.0709 0.7065 0.030 Uiso 1 1 calc R . .
C35 C 0.6144(3) 0.0999(5) 0.6170(4) 0.030(2) Uani 1 1 d . . .
H35 H 0.6586 0.0836 0.6157 0.037 Uiso 1 1 calc R . .
C36 C 0.5843(3) 0.1307(6) 0.5639(4) 0.0302(16) Uani 1 1 d . . .
H36 H 0.6069 0.1344 0.5267 0.036 Uiso 1 1 calc R . .
C37 C 0.5211(3) 0.1557(6) 0.5666(3) 0.0264(14) Uani 1 1 d . . .
H37 H 0.4997 0.1800 0.5309 0.032 Uiso 1 1 calc R . .
C38 C 0.2968(3) 0.5974(6) 0.5562(3) 0.0232(15) Uani 1 1 d . A .
C39 C 0.2650(3) 0.5067(6) 0.5287(3) 0.0303(15) Uani 1 1 d . . .
H39 H 0.2674 0.4327 0.5459 0.036 Uiso 1 1 calc R . .
C40 C 0.2291(4) 0.5250(7) 0.4752(3) 0.0402(19) Uani 1 1 d . . .
H40 H 0.2069 0.4639 0.4564 0.048 Uiso 1 1 calc R . .
C41 C 0.2268(4) 0.6311(8) 0.4513(4) 0.045(2) Uani 1 1 d . . .
H41 H 0.2026 0.6439 0.4156 0.054 Uiso 1 1 calc R . .
C42 C 0.2587(4) 0.7208(7) 0.4773(4) 0.0428(19) Uani 1 1 d . . .
H42 H 0.2575 0.7934 0.4584 0.051 Uiso 1 1 calc R . .
C43 C 0.2926(3) 0.7067(6) 0.5309(3) 0.0314(15) Uani 1 1 d . . .
H43 H 0.3124 0.7698 0.5501 0.038 Uiso 1 1 calc R . .
C44 C 0.4015(3) 0.6802(5) 0.6254(4) 0.0249(12) Uani 1 1 d . A .
C45 C 0.4380(3) 0.6923(6) 0.5724(3) 0.0286(15) Uani 1 1 d . . .
H45 H 0.4272 0.6487 0.5376 0.034 Uiso 1 1 calc R . .
C46 C 0.4888(4) 0.7654(6) 0.5696(4) 0.0367(18) Uani 1 1 d . . .
H46 H 0.5134 0.7712 0.5335 0.044 Uiso 1 1 calc R . .
C47 C 0.5039(3) 0.8301(5) 0.6194(4) 0.037(2) Uani 1 1 d . . .
H47 H 0.5387 0.8814 0.6177 0.045 Uiso 1 1 calc R . .
C48 C 0.4687(3) 0.8211(6) 0.6718(4) 0.0369(18) Uani 1 1 d . . .
H48 H 0.4795 0.8669 0.7059 0.044 Uiso 1 1 calc R . .
C49 C 0.4176(3) 0.7462(6) 0.6759(3) 0.0297(15) Uani 1 1 d . . .
H49 H 0.3940 0.7399 0.7125 0.036 Uiso 1 1 calc R . .
C50 C 0.2847(3) 0.6072(5) 0.6861(3) 0.0213(14) Uani 1 1 d . A .
C51 C 0.2224(3) 0.6354(5) 0.6738(3) 0.0255(13) Uani 1 1 d . . .
H51 H 0.2086 0.6418 0.6329 0.031 Uiso 1 1 calc R . .
C52 C 0.1790(3) 0.6546(7) 0.7216(4) 0.0351(17) Uani 1 1 d . . .
H52 H 0.1360 0.6733 0.7127 0.042 Uiso 1 1 calc R . .
C53 C 0.1988(3) 0.6464(7) 0.7813(4) 0.0345(17) Uani 1 1 d . . .
H53 H 0.1697 0.6589 0.8135 0.041 Uiso 1 1 calc R . .
C54 C 0.2616(4) 0.6196(7) 0.7936(4) 0.0365(17) Uani 1 1 d . . .
H54 H 0.2758 0.6157 0.8344 0.044 Uiso 1 1 calc R . .
C55 C 0.3042(3) 0.5983(6) 0.7465(3) 0.0295(15) Uani 1 1 d . . .
H55 H 0.3468 0.5775 0.7556 0.035 Uiso 1 1 calc R . .
C56 C 0.4952(18) -0.0401(13) 0.8778(16) 0.116(7) Uani 0.108(5) 1 d PD B 2
H56A H 0.4570 -0.0382 0.8516 0.139 Uiso 0.108(5) 1 calc PR B 2
H56B H 0.4807 -0.0432 0.9206 0.139 Uiso 0.108(5) 1 calc PR B 2
C56A C 0.5026(7) -0.0393(6) 0.8834(6) 0.116(7) Uani 0.892(5) 1 d PD B 1
H56C H 0.5295 -0.0842 0.9115 0.139 Uiso 0.892(5) 1 calc PR B 1
H56D H 0.4707 -0.0915 0.8656 0.139 Uiso 0.892(5) 1 calc PR B 1
C57 C 0.4155(7) 0.396(2) 0.8522(10) 0.097(10) Uani 0.50 1 d PD C 1
H57A H 0.4224 0.4785 0.8572 0.116 Uiso 0.50 1 calc PR C 1
H57B H 0.3970 0.3841 0.8113 0.116 Uiso 0.50 1 calc PR C 1
Cl1 Cl 0.5391(16) 0.0842(16) 0.8667(19) 0.1080(16) Uani 0.108(5) 1 d PD B 2
Cl1A Cl 0.46319(19) 0.0660(4) 0.9247(2) 0.1080(16) Uani 0.892(5) 1 d PD B 1
Cl2 Cl 0.5391(16) -0.1627(16) 0.8616(14) 0.1103(18) Uani 0.108(5) 1 d PD B 2
Cl2A Cl 0.55000(18) 0.0149(5) 0.82573(17) 0.1103(18) Uani 0.892(5) 1 d PD B 1
Cl3 Cl 0.3631(5) 0.3561(9) 0.9018(6) 0.145(4) Uani 0.50 1 d PD C 1
Cl4 Cl 0.4854(6) 0.3333(7) 0.8534(5) 0.145(4) Uani 0.50 1 d PD C 1
F1 F 0.4251(3) 0.7761(6) 0.9322(2) 0.0762(19) Uani 1 1 d D D .
F2 F 0.3230(3) 0.8010(5) 0.9001(3) 0.0767(19) Uani 1 1 d D D 1
F3 F 0.4000(3) 0.7492(6) 0.8343(2) 0.0673(17) Uani 1 1 d D D 1
F4 F 0.3646(3) 0.6257(5) 0.9046(3) 0.098(3) Uani 1 1 d D D 1
O1 O 0.34297(19) 0.3594(4) 0.7170(2) 0.0227(9) Uani 1 1 d . . .
O2 O 0.27707(19) 0.3265(4) 0.6423(2) 0.0255(11) Uani 1 1 d . . .
O3 O 0.4155(2) 0.4016(4) 0.5407(2) 0.0248(10) Uani 1 1 d . . .
O4 O 0.5034(2) 0.4438(4) 0.5936(2) 0.0272(10) Uani 1 1 d . A .
P1 P 0.40231(7) 0.18295(13) 0.62193(8) 0.0203(3) Uani 1 1 d . . .
P2 P 0.34018(6) 0.57190(11) 0.62585(10) 0.0209(3) Uani 1 1 d . . .
Ru1 Ru 0.380884(19) 0.38221(3) 0.63033(3) 0.01973(11) Uani 1 1 d . A .

loop_
_atom_site_aniso_label
_atom_site_aniso_U_11
_atom_site_aniso_U_22
_atom_site_aniso_U_33
_atom_site_aniso_U_23
_atom_site_aniso_U_13
_atom_site_aniso_U_12
B1 0.061(6) 0.053(6) 0.041(6) -0.002(5) -0.013(5) 0.016(5)
C1 0.021(3) 0.017(3) 0.038(4) -0.001(3) 0.007(3) 0.006(2)
C2 0.015(3) 0.051(5) 0.050(5) 0.008(4) 0.009(3) -0.001(3)
C3 0.018(3) 0.026(3) 0.038(4) 0.003(3) 0.008(3) 0.001(3)
C4 0.034(4) 0.062(6) 0.042(5) 0.002(4) 0.007(4) -0.007(4)
C5 0.017(3) 0.018(3) 0.032(4) -0.005(2) 0.000(2) 0.009(2)
C6 0.018(4) 0.038(11) 0.034(5) -0.014(5) 0.006(4) 0.007(5)
C6A 0.018(4) 0.038(11) 0.034(5) -0.014(5) 0.006(4) 0.007(5)
C7 0.017(3) 0.019(5) 0.028(5) 0.000(4) -0.003(3) 0.007(4)
C7A 0.017(3) 0.019(5) 0.028(5) 0.000(4) -0.003(3) 0.007(4)
C8 0.006(2) 0.022(3) 0.016(3) 0.002(2) 0.001(2) -0.002(2)
C8A 0.006(2) 0.022(3) 0.016(3) 0.002(2) 0.001(2) -0.002(2)
C13A 0.008(3) 0.021(2) 0.026(3) 0.001(3) 0.000(3) 0.0003(19)
C12A 0.025(3) 0.031(3) 0.036(4) -0.006(3) 0.002(3) 0.002(3)
C11A 0.031(3) 0.039(3) 0.035(4) -0.001(3) 0.007(3) -0.001(3)
C10A 0.030(4) 0.032(3) 0.036(3) -0.001(3) 0.005(3) 0.000(3)
C9A 0.022(3) 0.022(3) 0.030(3) 0.001(3) 0.003(3) -0.002(2)
C9 0.022(3) 0.022(3) 0.030(3) 0.001(3) 0.003(3) -0.002(2)
C10 0.030(4) 0.032(3) 0.036(3) -0.001(3) 0.005(3) 0.000(3)
C11 0.031(3) 0.039(3) 0.035(4) -0.001(3) 0.007(3) -0.001(3)
C12 0.025(3) 0.031(3) 0.036(4) -0.006(3) 0.002(3) 0.002(3)
C13 0.008(3) 0.021(2) 0.026(3) 0.001(3) 0.000(3) 0.0003(19)
C14 0.007(3) 0.023(4) 0.032(5) -0.004(3) 0.004(3) -0.001(3)
C14A 0.011(9) 0.030(12) 0.039(14) -0.003(10) 0.000(8) -0.002(8)
C15A 0.046(8) 0.048(8) 0.049(8) -0.001(5) -0.002(5) -0.006(5)
C16A 0.017(11) 0.056(17) 0.055(18) -0.016(14) 0.003(11) 0.010(11)
C17A 0.055(9) 0.056(9) 0.050(9) 0.001(5) -0.003(5) 0.000(5)
C18A 0.014(11) 0.11(3) 0.025(14) 0.017(16) -0.003(10) -0.002(14)
C19A 0.015(3) 0.046(5) 0.030(5) 0.004(4) 0.004(3) -0.005(3)
C15 0.008(4) 0.038(6) 0.049(7) -0.016(5) -0.006(4) 0.003(4)
C16 0.039(6) 0.071(8) 0.036(7) -0.040(6) 0.004(5) -0.007(6)
C17 0.037(7) 0.082(10) 0.053(8) -0.027(7) 0.024(6) -0.040(7)
C18 0.019(5) 0.105(12) 0.021(6) 0.008(6) -0.003(4) -0.013(6)
C19 0.015(3) 0.046(5) 0.030(5) 0.004(4) 0.004(3) -0.005(3)
C20 0.014(3) 0.018(3) 0.022(4) 0.001(2) 0.002(3) -0.001(2)
C21 0.015(3) 0.025(3) 0.030(4) 0.001(3) 0.003(2) 0.000(2)
C22 0.031(4) 0.030(4) 0.031(4) 0.002(3) -0.003(3) 0.001(3)
C23 0.037(4) 0.034(4) 0.027(4) -0.003(3) -0.008(3) -0.011(3)
C24 0.034(4) 0.033(4) 0.034(4) -0.007(3) 0.001(3) -0.004(3)
C25 0.028(3) 0.025(3) 0.032(4) -0.003(3) 0.002(3) 0.005(3)
C26 0.023(3) 0.026(3) 0.028(4) 0.003(3) 0.000(3) 0.008(3)
C27 0.025(3) 0.024(3) 0.046(4) 0.006(3) 0.001(3) 0.004(3)
C28 0.029(4) 0.031(4) 0.064(6) 0.014(4) 0.016(4) 0.002(3)
C29 0.040(4) 0.044(5) 0.055(6) 0.021(4) 0.020(4) 0.021(4)
C30 0.042(4) 0.049(5) 0.037(4) 0.014(4) 0.009(4) 0.030(4)
C31 0.028(4) 0.042(4) 0.022(4) 0.005(3) 0.005(3) 0.013(3)
C32 0.015(2) 0.013(2) 0.041(4) -0.003(3) -0.001(3) 0.0050(19)
C33 0.018(3) 0.019(3) 0.030(4) -0.002(3) -0.007(3) 0.000(2)
C34 0.015(3) 0.028(3) 0.031(4) -0.002(3) -0.002(3) 0.002(3)
C35 0.006(2) 0.029(3) 0.057(7) 0.001(3) -0.004(3) -0.002(2)
C36 0.027(4) 0.025(3) 0.039(4) 0.005(3) 0.010(3) 0.004(3)
C37 0.022(3) 0.024(3) 0.033(4) 0.003(3) 0.003(3) -0.002(3)
C38 0.019(3) 0.028(3) 0.022(4) -0.007(3) 0.001(3) -0.001(3)
C39 0.031(3) 0.029(3) 0.031(4) -0.008(3) -0.001(3) -0.002(3)
C40 0.058(5) 0.034(4) 0.029(4) -0.009(3) -0.008(4) -0.012(4)
C41 0.042(5) 0.055(5) 0.037(5) 0.002(4) -0.016(4) -0.007(4)
C42 0.051(5) 0.035(4) 0.042(5) 0.004(3) -0.014(4) -0.005(4)
C43 0.035(4) 0.027(3) 0.032(4) -0.001(3) -0.010(3) -0.004(3)
C44 0.020(2) 0.021(3) 0.034(3) -0.004(3) -0.005(4) 0.0043(19)
C45 0.024(3) 0.021(3) 0.041(4) 0.001(3) 0.003(3) -0.002(3)
C46 0.033(4) 0.023(3) 0.054(5) 0.010(3) 0.010(3) 0.000(3)
C47 0.020(3) 0.022(3) 0.070(6) 0.012(4) -0.002(4) -0.005(2)
C48 0.028(4) 0.020(3) 0.064(5) 0.000(3) -0.021(4) -0.003(3)
C49 0.030(3) 0.020(3) 0.039(4) -0.001(3) -0.007(3) 0.005(3)
C50 0.020(3) 0.016(3) 0.028(4) -0.004(2) -0.002(3) -0.002(2)
C51 0.021(3) 0.028(3) 0.027(3) -0.001(3) 0.004(3) -0.002(3)
C52 0.021(3) 0.045(4) 0.040(4) -0.003(3) 0.007(3) -0.001(3)
C53 0.015(3) 0.049(5) 0.039(4) -0.001(3) 0.005(3) 0.005(3)
C54 0.037(4) 0.044(4) 0.028(4) -0.008(3) -0.002(3) 0.005(3)
C55 0.021(3) 0.034(4) 0.033(4) -0.001(3) -0.002(3) 0.001(3)
C56 0.058(8) 0.154(18) 0.134(13) -0.050(13) 0.000(9) 0.013(10)
C56A 0.058(8) 0.154(18) 0.134(13) -0.050(13) 0.000(9) 0.013(10)
C57 0.17(3) 0.087(18) 0.038(12) -0.017(11) 0.042(16) 0.018(19)
Cl1 0.080(3) 0.130(4) 0.114(4) -0.046(3) -0.016(2) 0.007(2)
Cl1A 0.080(3) 0.130(4) 0.114(4) -0.046(3) -0.016(2) 0.007(2)
Cl2 0.072(2) 0.196(5) 0.063(2) 0.042(3) -0.0038(19) 0.003(3)
Cl2A 0.072(2) 0.196(5) 0.063(2) 0.042(3) -0.0038(19) 0.003(3)
Cl3 0.126(8) 0.112(7) 0.197(12) -0.030(7) 0.022(8) -0.057(6)
Cl4 0.188(11) 0.076(5) 0.171(9) 0.013(6) -0.040(8) -0.010(6)
F1 0.093(5) 0.093(5) 0.043(3) -0.019(3) -0.017(3) 0.008(4)
F2 0.099(5) 0.077(4) 0.054(4) -0.019(3) 0.011(3) 0.037(4)
F3 0.056(3) 0.104(5) 0.042(3) -0.029(3) -0.011(3) 0.025(3)
F4 0.106(6) 0.076(5) 0.111(6) 0.019(4) -0.066(5) 0.000(4)
O1 0.0117(19) 0.030(2) 0.026(2) -0.0045(19) -0.0014(17) -0.0010(17)
O2 0.0186(19) 0.024(2) 0.034(3) -0.0042(19) 0.0036(18) -0.0012(16)
O3 0.031(2) 0.025(2) 0.019(2) -0.0015(18) 0.0040(19) 0.0028(19)
O4 0.012(2) 0.031(3) 0.038(3) -0.005(2) 0.003(2) -0.0048(18)
P1 0.0178(6) 0.0223(7) 0.0208(9) -0.0002(7) 0.0017(7) 0.0037(5)
P2 0.0188(6) 0.0180(6) 0.0258(8) -0.0030(8) 0.0019(8) -0.0007(5)
Ru1 0.01583(18) 0.01854(19) 0.0248(2) -0.0030(3) 0.0008(3) 0.00038(16)

loop_
_atom_type_symbol
_atom_type_description
_atom_type_scat_dispersion_real
_atom_type_scat_dispersion_imag
_atom_type_scat_source
C C 0.0033 0.0016 'International Tables Vol C Tables 4.2.6.8 and 6.1.1.4'
H H 0.0000 0.0000 'International Tables Vol C Tables 4.2.6.8 and 6.1.1.4'
B B 0.0013 0.0007 'International Tables Vol C Tables 4.2.6.8 and 6.1.1.4'
Cl Cl 0.1484 0.1585 'International Tables Vol C Tables 4.2.6.8 and 6.1.1.4'
F F 0.0171 0.0103 'International Tables Vol C Tables 4.2.6.8 and 6.1.1.4'
O O 0.0106 0.0060 'International Tables Vol C Tables 4.2.6.8 and 6.1.1.4'
P P 0.1023 0.0942 'International Tables Vol C Tables 4.2.6.8 and 6.1.1.4'
Ru Ru -1.2594 0.8363 'International Tables Vol C Tables 4.2.6.8 and 6.1.1.4'

loop_
_exptl_crystal_face_index_h
_exptl_crystal_face_index_k
_exptl_crystal_face_index_l
_exptl_crystal_face_perp_dist
_exptl_oxdiff_crystal_face_indexfrac_h
_exptl_oxdiff_crystal_face_indexfrac_k
_exptl_oxdiff_crystal_face_indexfrac_l
_exptl_oxdiff_crystal_face_x
_exptl_oxdiff_crystal_face_y
_exptl_oxdiff_crystal_face_z
30 0 0 0.0513 30.0048 0.0001 -0.0017 -0.3982 0.5731 -0.7332
11 -15 2 0.0754 11.0022 -15.0021 2.0019 -0.6050 -0.5077 -0.5815
-25 9 3 0.0730 -25.0042 9.0013 3.0005 0.7060 -0.0855 0.7146
25 -8 3 0.0577 25.0042 -8.0010 3.0003 -0.5311 0.0770 -0.8164
-19 10 -16 0.0772 -19.0033 10.0011 -16.0028 0.2132 0.2504 0.9659
20 -8 17 0.0669 20.0034 -8.0007 17.0026 -0.1355 -0.1472 -0.9739
5 -16 0 0.0821 5.0013 -16.0024 0.0021 -0.6061 -0.6506 -0.4131
-26 -4 13 0.0466 -26.0040 -4.0004 13.0040 0.5160 -0.8027 0.3029
-1 3 -31 0.0731 -1.0003 2.9997 -31.0051 -0.6147 0.4058 0.6985
-1 -12 22 0.0686 -0.9998 -12.0013 22.0052 0.1260 -0.7809 -0.6334
6 2 30 0.0771 6.0009 2.0010 30.0039 0.6935 -0.0679 -0.7098
8 16 4 0.0623 8.0008 16.0025 3.9978 0.5276 0.8621 0.0154
1 -7 28 0.0556 1.0004 -7.0004 28.0052 0.4092 -0.5647 -0.7112
-30 0 -2 0.0500 -30.0048 -0.0002 -1.9986 0.3512 -0.5547 0.7731
3 -5 -30 0.0726 3.0006 -5.0014 -30.0040 -0.9142 0.1000 0.4353

loop_
_geom_angle_atom_site_label_1
_geom_angle_atom_site_label_2
_geom_angle_atom_site_label_3
_geom_angle
F1 B1 F2 111.1(6)
F1 B1 F3 108.6(5)
F3 B1 F2 109.2(6)
F4 B1 F1 110.3(6)
F4 B1 F2 108.4(6)
F4 B1 F3 109.2(6)
C2 C1 Ru1 173.7(5)
O1 C1 C2 119.0(6)
O1 C1 Ru1 54.8(3)
O2 C1 C2 122.1(6)
O2 C1 O1 118.9(6)
O2 C1 Ru1 64.2(3)
O3 C3 C4 126.1(7)
O3 C3 O4 119.7(6)
O4 C3 C4 114.2(6)
C6 C5 C6A 17.4(19)
C6 C5 Ru1 132.3(6)
C6A C5 Ru1 124.0(12)
O4 C5 C6 109.4(7)
O4 C5 C6A 117.9(13)
O4 C5 Ru1 117.6(4)
C7 C6 C5 129.8(11)
C7A C6A C5 130(2)
C6 C7 C8 123.4(9)
C6 C7 C14 118.3(9)
C14 C7 C8 118.4(7)
C6A C7A C8A 117.9(19)
C6A C7A C14A 124.7(17)
C14A C7A C8A 117.3(15)
C9 C8 C7 118.3(9)
C13 C8 C7 121.6(8)
C13 C8 C9 120.1(8)
C13A C8A C7A 116.3(14)
C13A C8A C9A 120.0
C9A C8A C7A 123.5(14)
C12A C13A C8A 120.0
C11A C12A C13A 120.0
C12A C11A C10A 120.0
C11A C10A C9A 120.0
C10A C9A C8A 120.0
C10 C9 C8 119.1(9)
C9 C10 C11 121.4(10)
C10 C11 C12 119.3(10)
C13 C12 C11 120.4(9)
C12 C13 C8 119.6(9)
C15 C14 C7 122.4(8)
C19 C14 C7 118.5(8)
C19 C14 C15 119.1(9)
C15A C14A C7A 122.1(13)
C15A C14A C19A 120.0
C19A C14A C7A 117.9(13)
C16A C15A C14A 120.0
C15A C16A C17A 120.0
C18A C17A C16A 120.0
C17A C18A C19A 120.0
C18A C19A C14A 120.0
C16 C15 C14 122.8(9)
C15 C16 C17 120.1(11)
C16 C17 C18 118.1(12)
C19 C18 C17 119.7(11)
C14 C19 C18 119.8(11)
C21 C20 C25 120.7(6)
C21 C20 P1 119.6(5)
C25 C20 P1 119.7(5)
C20 C21 C22 119.4(6)
C23 C22 C21 119.7(6)
C24 C23 C22 119.7(7)
C23 C24 C25 122.6(7)
C24 C25 C20 117.9(7)
C27 C26 C31 118.4(7)
C27 C26 P1 121.1(6)
C31 C26 P1 120.5(6)
C28 C27 C26 120.1(8)
C29 C28 C27 120.8(8)
C28 C29 C30 118.9(7)
C31 C30 C29 121.4(8)
C30 C31 C26 120.4(8)
C33 C32 C37 119.3(5)
C33 C32 P1 121.9(6)
C37 C32 P1 118.8(5)
C32 C33 C34 119.4(7)
C35 C34 C33 119.3(7)
C34 C35 C36 123.0(6)
C37 C36 C35 118.0(7)
C36 C37 C32 121.1(7)
C39 C38 C43 119.6(7)
C39 C38 P2 118.9(6)
C43 C38 P2 121.4(5)
C38 C39 C40 120.1(7)
C41 C40 C39 118.8(7)
C40 C41 C42 121.8(8)
C41 C42 C43 120.9(8)
C42 C43 C38 118.7(7)
C45 C44 P2 117.7(6)
C49 C44 C45 118.3(6)
C49 C44 P2 123.9(6)
C46 C45 C44 121.8(7)
C47 C46 C45 119.3(8)
C46 C47 C48 120.4(6)
C47 C48 C49 121.1(7)
C48 C49 C44 119.1(7)
C51 C50 C55 119.0(7)
C51 C50 P2 121.3(5)
C55 C50 P2 119.5(5)
C50 C51 C52 120.3(7)
C53 C52 C51 120.2(7)
C54 C53 C52 119.3(7)
C53 C54 C55 120.6(7)
C54 C55 C50 120.5(7)
Cl1 C56 Cl2 112.4(5)
Cl2A C56A Cl1A 113.2(4)
Cl3 C57 Cl4 118.0(18)
C1 O1 Ru1 95.1(4)
C1 O2 Ru1 86.3(4)
C3 O3 Ru1 110.7(5)
C3 O4 C5 113.6(5)
C20 P1 Ru1 111.5(2)
C26 P1 C20 104.8(4)
C26 P1 C32 105.8(3)
C26 P1 Ru1 115.0(2)
C32 P1 C20 104.1(3)
C32 P1 Ru1 114.62(18)
C38 P2 C44 103.7(4)
C38 P2 C50 105.1(3)
C38 P2 Ru1 111.7(2)
C44 P2 C50 107.5(3)
C44 P2 Ru1 113.62(18)
C50 P2 Ru1 114.4(2)
C5 Ru1 C1 134.4(3)
C5 Ru1 O1 104.3(2)
C5 Ru1 O2 164.0(2)
C5 Ru1 O3 78.3(2)
C5 Ru1 P1 96.07(18)
C5 Ru1 P2 95.00(18)
O1 Ru1 C1 30.1(2)
O1 Ru1 O2 59.64(16)
O1 Ru1 O3 177.30(18)
O1 Ru1 P1 90.99(13)
O1 Ru1 P2 91.19(13)
O2 Ru1 C1 29.59(19)
O2 Ru1 P1 84.77(11)
O2 Ru1 P2 85.99(11)
O3 Ru1 C1 147.3(2)
O3 Ru1 O2 117.71(17)
O3 Ru1 P1 88.19(13)
O3 Ru1 P2 89.09(13)
P1 Ru1 C1 86.82(14)
P2 Ru1 C1 89.07(14)
P2 Ru1 P1 167.82(6)

loop_
_geom_bond_atom_site_label_1
_geom_bond_atom_site_label_2
_geom_bond_distance
B1 F1 1.379(6)
B1 F2 1.384(6)
B1 F3 1.384(6)
B1 F4 1.375(6)
C1 C2 1.491(9)
C1 O1 1.279(8)
C1 O2 1.258(8)
C1 Ru1 2.543(6)
C3 C4 1.455(10)
C3 O3 1.263(8)
C3 O4 1.328(9)
C5 C6 1.462(11)
C5 C6A 1.464(18)
C5 O4 1.396(7)
C5 Ru1 1.860(6)
C6 C7 1.346(12)
C6A C7A 1.348(18)
C7 C8 1.491(11)
C7 C14 1.472(12)
C7A C8A 1.483(17)
C7A C14A 1.482(17)
C8 C9 1.404(12)
C8 C13 1.387(11)
C8A C13A 1.3900
C8A C9A 1.3900
C13A C12A 1.3900
C12A C11A 1.3900
C11A C10A 1.3900
C10A C9A 1.3900
C9 C10 1.371(16)
C10 C11 1.383(15)
C11 C12 1.391(15)
C12 C13 1.387(14)
C14 C15 1.383(12)
C14 C19 1.383(13)
C14A C15A 1.3900
C14A C19A 1.3900
C15A C16A 1.3900
C16A C17A 1.3900
C17A C18A 1.3900
C18A C19A 1.3900
C15 C16 1.364(14)
C16 C17 1.382(19)
C17 C18 1.448(19)
C18 C19 1.404(16)
C20 C21 1.372(9)
C20 C25 1.389(9)
C20 P1 1.845(7)
C21 C22 1.398(9)
C22 C23 1.373(10)
C23 C24 1.345(11)
C24 C25 1.375(10)
C26 C27 1.399(10)
C26 C31 1.411(10)
C26 P1 1.816(7)
C27 C28 1.395(10)
C28 C29 1.383(13)
C29 C30 1.389(13)
C30 C31 1.368(11)
C32 C33 1.372(10)
C32 C37 1.415(10)
C32 P1 1.826(5)
C33 C34 1.406(9)
C34 C35 1.353(10)
C35 C36 1.378(10)
C36 C37 1.362(10)
C38 C39 1.396(9)
C38 C43 1.403(10)
C38 P2 1.809(7)
C39 C40 1.416(10)
C40 C41 1.354(12)
C41 C42 1.373(11)
C42 C43 1.389(10)
C44 C45 1.404(11)
C44 C49 1.399(10)
C44 P2 1.811(6)
C45 C46 1.372(10)
C46 C47 1.372(12)
C47 C48 1.375(12)
C48 C49 1.392(10)
C50 C51 1.379(9)
C50 C55 1.396(10)
C50 P2 1.815(7)
C51 C52 1.412(9)
C52 C53 1.385(11)
C53 C54 1.382(10)
C54 C55 1.393(10)
C56 Cl1 1.745(5)
C56 Cl2 1.747(5)
C56A Cl1A 1.743(5)
C56A Cl2A 1.737(5)
C57 Cl3 1.620(16)
C57 Cl4 1.641(16)
O1 Ru1 2.086(5)
O2 Ru1 2.293(4)
O3 Ru1 2.118(4)
P1 Ru1 2.3905(15)
P2 Ru1 2.3887(14)
